data_7045252
loop_
_publ_author_name
'Xu, Hai-Bing'
'Chen, Xue-Li'
'Deng, Jian-Guo'
'Deng, Zhi-Hua'
'Huang, Shi-Liang'
'Kurmoo, Mohamedally'
'Zeng, Ming-Hua'

_publ_section_title
;
 Sensitized near infrared emission through supramolecular d \\rightarrow f
 energy transfer within an ionic Ru(ii)-Er(iii) pair.
;
_journal_issue 6
_journal_name_full 'Dalton transactions (Cambridge, England : 2003)'
_journal_page_first 2073
_journal_page_last 2078
_journal_paper_doi 10.1039/c7dt04041e
_journal_volume 47
_journal_year 2018
_chemical_formula_moiety 'C34 H26 N8 Ru, 0.5(C40 H8 Er2 F48 O16), 0.5(C4 F6 O4)'
_chemical_formula_sum 'C56 H30 Er F27 N8 O10 Ru'
_chemical_formula_weight 1756.21
_space_group_crystal_system monoclinic
_space_group_IT_number 15
_space_group_name_Hall '-C 2yc'
_space_group_name_H-M_alt 'C 1 2/c 1'
_symmetry_space_group_name_Hall '-C 2yc'
_symmetry_space_group_name_H-M 'C 1 2/c 1'
_atom_sites_solution_hydrogens geom
_audit_creation_date 2017-11-28
_audit_creation_method
;
Olex2 1.2
(compiled 2017.03.28 svn.r3405 for OlexSys, GUI svn.r5335)
;
_audit_update_record
;
2017-12-05 deposited with the CCDC.
2018-01-10 downloaded from the CCDC.
;
_cell_angle_alpha 90
_cell_angle_beta 112.791(6)
_cell_angle_gamma 90
_cell_formula_units_Z 4
_cell_length_a 18.085(6)
_cell_length_b 37.766(12)
_cell_length_c 11.710(4)
_cell_measurement_reflns_used 8197
_cell_measurement_temperature 293(2)
_cell_measurement_theta_max 27.5554
_cell_measurement_theta_min 2.0273
_cell_volume 7373(4)
_computing_cell_refinement 'CrystalClear (Rigaku Inc., 2008)'
_computing_data_collection 'CrystalClear (Rigaku Inc., 2008)'
_computing_data_reduction 'CrystalClear (Rigaku Inc., 2008)'
_computing_molecular_graphics 'Olex2 (Dolomanov et al., 2009)'
_computing_publication_material 'Olex2 (Dolomanov et al., 2009)'
_computing_structure_refinement 'ShelXL (Sheldrick, 2015)'
_diffrn_ambient_temperature 293(2)
_diffrn_detector_area_resol_mean 28.5714
_diffrn_measured_fraction_theta_full 0.967
_diffrn_measured_fraction_theta_max 0.963
_diffrn_measurement_device_type 'Saturn724+ (2x2 bin mode)'
_diffrn_measurement_method CCD_Profile_fitting
_diffrn_radiation_type MoK\a
_diffrn_radiation_wavelength 0.71073
_diffrn_reflns_av_R_equivalents 0.0385
_diffrn_reflns_av_unetI/netI 0.0396
_diffrn_reflns_Laue_measured_fraction_full 0.967
_diffrn_reflns_Laue_measured_fraction_max 0.963
_diffrn_reflns_limit_h_max 23
_diffrn_reflns_limit_h_min -23
_diffrn_reflns_limit_k_max 47
_diffrn_reflns_limit_k_min -48
_diffrn_reflns_limit_l_max 15
_diffrn_reflns_limit_l_min -15
_diffrn_reflns_number 27749
_diffrn_reflns_point_group_measured_fraction_full 0.967
_diffrn_reflns_point_group_measured_fraction_max 0.963
_diffrn_reflns_theta_full 25.242
_diffrn_reflns_theta_max 27.509
_diffrn_reflns_theta_min 2.961
_exptl_absorpt_coefficient_mu 1.458
_exptl_absorpt_correction_T_max 1.000
_exptl_absorpt_correction_T_min 0.5047
_exptl_absorpt_correction_type multi-scan
_exptl_absorpt_process_details \"i?1/2\"i?1/2
_exptl_crystal_colour orange
_exptl_crystal_density_diffrn 1.582
_exptl_crystal_description Prism
_exptl_crystal_F_000 3428
_exptl_crystal_size_max 0.2
_exptl_crystal_size_mid 0.18
_exptl_crystal_size_min 0.15
_refine_diff_density_max 0.545
_refine_diff_density_min -0.411
_refine_diff_density_rms 0.065
_refine_ls_extinction_coef 0.0011(2)
_refine_ls_extinction_expression Fc^*^=kFc[1+0.001xFc^2^\l^3^/sin(2\q)]^-1/4^
_refine_ls_extinction_method 'SHELXL-2016/6 (Sheldrick 2016)'
_refine_ls_goodness_of_fit_ref 0.941
_refine_ls_hydrogen_treatment constr
_refine_ls_matrix_type full
_refine_ls_number_parameters 728
_refine_ls_number_reflns 8174
_refine_ls_number_restraints 3049
_refine_ls_restrained_S_all 0.921
_refine_ls_R_factor_all 0.0786
_refine_ls_R_factor_gt 0.0543
_refine_ls_shift/su_max 0.001
_refine_ls_shift/su_mean 0.000
_refine_ls_structure_factor_coef Fsqd
_refine_ls_weighting_details 'w=1/[\s^2^(Fo^2^)+(0.0886P)^2^] where P=(Fo^2^+2Fc^2^)/3'
_refine_ls_weighting_scheme calc
_refine_ls_wR_factor_gt 0.1375
_refine_ls_wR_factor_ref 0.1575
_reflns_Friedel_coverage 0.000
_reflns_number_gt 4948
_reflns_number_total 8174
_reflns_threshold_expression 'I > 2\s(I)'
_cod_data_source_file c7dt04041e2.cif
_cod_data_source_block 1
_cod_depositor_comments 'Adding full bibliography for 7045251--7045252.cif.'
_cod_database_code 7045252
_shelx_shelxl_version_number 2016/6
_shelx_space_group_comment
;
The symmetry employed for this shelxl refinement is uniquely defined
by the following loop, which should always be used as a source of
symmetry information in preference to the above space-group names.
They are only intended as comments.
;
_olex2_refinement_description
;
1. Fixed Uiso
 At 1.2 times of:
  All C(H) groups, All N(H) groups
2. Restrained distances
 C18-C19 = C18'-C19' = C21-C22 = C21'-C22' = C23-C24 = C23'-C24' = C26-C27 =
 C26'-C27'
 1.52 with sigma of 0.01
 O1-C19 = O1'-C19' = O2-C21 = O2'-C21' = O3-C24 = O3'-C24' = O4-C26 = O4'-C26'
 1.21 with sigma of 0.01
 C20-C21 = C20'-C21' = C19-C20 = C19'-C20' = C24-C25 = C24'-C25' = C25-C26 =
 C25'-C26'
 1.42 with sigma of 0.01
 O1-C18
 2.3 with sigma of 0.02
 C18-F1 \\sim C18-F2 \\sim C18-F3 \\sim C18'-F1' \\sim C18'-F2' \\sim C18'-F3'
\\sim C29-F13 \\sim C29-F14
 \\sim C29-F15
 with sigma of 0.01
 F1-F2 \\sim F1-F3 \\sim F2-F3 \\sim F1'-F2' \\sim F1'-F3' \\sim F2'-F3' \\sim
F13-F14 \\sim F13-F15 \\sim F14-
 F15
 with sigma of 0.01
 C22-F4 \\sim C22-F5 \\sim C22-F6 \\sim C22'-F4' \\sim C22'-F5' \\sim C22'-F6'
 with sigma of 0.01
 F4-F5 \\sim F4-F6 \\sim F5-F6 \\sim F4'-F5' \\sim F4'-F6' \\sim F5'-F6'
 with sigma of 0.01
 C23-F7 \\sim C23-F8 \\sim C23-F9 \\sim C23'-F7' \\sim C23'-F8' \\sim C23'-F9'
 with sigma of 0.01
 C27-F10 \\sim C27-F11 \\sim C27-F12 \\sim C27'-F10' \\sim C27'-F11' \\sim
C27'-F12'
 with sigma of 0.01
 F10-F11 \\sim F10-F12 \\sim F11-F12 \\sim F10'-F11' \\sim F10'-F12' \\sim
F11'-F12'
 with sigma of 0.01
 F7-F8 \\sim F7-F9 \\sim F8-F9 \\sim F7'-F8' \\sim F7'-F9' \\sim F8'-F9'
 with sigma of 0.01
3. Uiso/Uaniso restraints and constraints
O1 \\sim O2 \\sim O3 \\sim O4 \\sim C19 \\sim C20 \\sim C21 \\sim C25 \\sim C24
\\sim C26 \\sim C18 \\sim F1 \\sim F2 \\sim F3 \\sim C22 \\sim F4 \\sim F5
\\sim F6 \\sim C23 \\sim F7 \\sim F8 \\sim F9 \\sim C27 \\sim F10 \\sim F11
\\sim F12 \\sim O1' \\sim O2' \\sim O3' \\sim O4' \\sim C19' \\sim C20' \\sim
C21' \\sim C24' \\sim C25' \\sim C26' \\sim C18' \\sim F1' \\sim F2' \\sim F3'
\\sim C22' \\sim F4' \\sim F5' \\sim F6' \\sim C23' \\sim F7' \\sim F8' \\sim
F9' \\sim C27' \\sim F10' \\sim F11' \\sim F12': within 3.8A with sigma of 0.03
and sigma for terminal atoms of 0.05
O5 \\sim C28 \\sim C29 \\sim O6 \\sim F13 \\sim F14 \\sim F15: within 2A with
sigma of 0.02 and sigma for terminal atoms of 0.04
Uanis(O1) \\sim Ueq, Uanis(O2) \\sim Ueq, Uanis(O3) \\sim Ueq, Uanis(O4) \\sim
Ueq, Uanis(C19) \\sim Ueq, Uanis(C20) \\sim Ueq, Uanis(C21) \\sim Ueq,
Uanis(C25) \\sim Ueq, Uanis(C24) \\sim Ueq, Uanis(C26) \\sim Ueq, Uanis(C18)
\\sim Ueq, Uanis(F1) \\sim Ueq, Uanis(F2) \\sim Ueq, Uanis(F3) \\sim Ueq,
Uanis(C22) \\sim Ueq, Uanis(F4) \\sim Ueq, Uanis(F5) \\sim Ueq, Uanis(F6) \\sim
Ueq, Uanis(C23) \\sim Ueq, Uanis(F7) \\sim Ueq, Uanis(F8) \\sim Ueq, Uanis(F9)
\\sim Ueq, Uanis(C27) \\sim Ueq, Uanis(F10) \\sim Ueq, Uanis(F11) \\sim Ueq,
Uanis(F12) \\sim Ueq, Uanis(O1') \\sim Ueq, Uanis(O2') \\sim Ueq, Uanis(O3')
\\sim Ueq, Uanis(O4') \\sim Ueq, Uanis(C19') \\sim Ueq, Uanis(C20') \\sim Ueq,
Uanis(C21') \\sim Ueq, Uanis(C24') \\sim Ueq, Uanis(C25') \\sim Ueq,
Uanis(C26') \\sim Ueq, Uanis(C18') \\sim Ueq, Uanis(F1') \\sim Ueq, Uanis(F2')
\\sim Ueq, Uanis(F3') \\sim Ueq, Uanis(C22') \\sim Ueq, Uanis(F4') \\sim Ueq,
Uanis(F5') \\sim Ueq, Uanis(F6') \\sim Ueq, Uanis(C23') \\sim Ueq, Uanis(F7')
\\sim Ueq, Uanis(F8') \\sim Ueq, Uanis(F9') \\sim Ueq, Uanis(C27') \\sim Ueq,
Uanis(F10') \\sim Ueq, Uanis(F11') \\sim Ueq, Uanis(F12') \\sim Ueq: with sigma
of 0.05 and sigma for terminal atoms of 0.1
Uanis(O6) \\sim Ueq: with sigma of 0.01 and sigma for terminal atoms of 0.02
4. Others
 Fixed Sof: Er1(0.5) O1(0.5) O2(0.5) O3(0.5) O4(0.5) C19(0.5) C20(0.5)
 H20(0.5) C21(0.5) C25(0.5) H25(0.5) C24(0.5) C26(0.5) C18(0.5) F1(0.5) F2(0.5)
 F3(0.5) C22(0.5) F4(0.5) F5(0.5) F6(0.5) C23(0.5) F7(0.5) F8(0.5) F9(0.5)
 C27(0.5) F10(0.5) F11(0.5) F12(0.5) O1'(0.5) O2'(0.5) O3'(0.5) O4'(0.5)
 C19'(0.5) C20'(0.5) H20'(0.5) C21'(0.5) C24'(0.5) C25'(0.5) H25'(0.5)
 C26'(0.5) C18'(0.5) F1'(0.5) F2'(0.5) F3'(0.5) C22'(0.5) F4'(0.5) F5'(0.5)
 F6'(0.5) C23'(0.5) F7'(0.5) F8'(0.5) F9'(0.5) C27'(0.5) F10'(0.5) F11'(0.5)
 F12'(0.5) O5(0.5) O6(0.5) F13(0.5) F14(0.5) F15(0.5)
5.a Aromatic/amide H refined with riding coordinates:
 N2(H2), C2(H2A), C3(H3), C4(H4), C5(H5), C8(H8), C9(H9), C10(H10), C11(H11),
 C14(H14), C15(H15), C16(H16), C17(H17), C20(H20), C25(H25), C20'(H20'),
 C25'(H25')
;
_olex2_submission_special_instructions 'No special instructions were received'

loop_
_space_group_symop_operation_xyz
'x, y, z'
'-x, y, -z+1/2'
'x+1/2, y+1/2, z'
'-x+1/2, y+1/2, -z+1/2'
'-x, -y, -z'
'x, -y, z-1/2'
'-x+1/2, -y+1/2, -z'
'x+1/2, -y+1/2, z-1/2'

loop_
_atom_site_label
_atom_site_type_symbol
_atom_site_fract_x
_atom_site_fract_y
_atom_site_fract_z
_atom_site_U_iso_or_equiv
_atom_site_adp_type
_atom_site_occupancy
_atom_site_site_symmetry_order
_atom_site_calc_flag
_atom_site_refinement_flags_posn
_atom_site_refinement_flags_adp
_atom_site_refinement_flags_occupancy
_atom_site_disorder_assembly
_atom_site_disorder_group
Ru1 Ru 0.500000 0.11192(2) 0.750000 0.06969(17) Uani 1 2 d S T P . .
N1 N 0.44862(15) 0.06839(8) 0.8056(2) 0.0733(7) Uani 1 1 d . . . . .
N2 N 0.44158(18) 0.00953(9) 0.8212(3) 0.0862(8) Uani 1 1 d . . . . .
H2 H 0.449747 -0.012619 0.813607 0.103 Uiso 1 1 calc R . . . .
N3 N 0.43223(18) 0.14944(9) 0.7922(3) 0.0808(7) Uani 1 1 d . . . . .
N4 N 0.40074(16) 0.11431(8) 0.5864(3) 0.0782(7) Uani 1 1 d . . . . .
C1 C 0.3977(2) 0.06079(10) 0.8666(3) 0.0771(9) Uani 1 1 d . . . . .
C2 C 0.3555(2) 0.08245(12) 0.9158(4) 0.0925(11) Uani 1 1 d . . . . .
H2A H 0.357637 0.106986 0.911122 0.111 Uiso 1 1 calc R . . . .
C3 C 0.3102(3) 0.06596(15) 0.9722(5) 0.1123(14) Uani 1 1 d . . . . .
H3 H 0.279887 0.079807 1.003513 0.135 Uiso 1 1 calc R . . . .
C4 C 0.3087(3) 0.02988(15) 0.9835(5) 0.1193(16) Uani 1 1 d . . . . .
H4 H 0.279599 0.020049 1.025960 0.143 Uiso 1 1 calc R . . . .
C5 C 0.3482(3) 0.00814(14) 0.9345(4) 0.1072(14) Uani 1 1 d . . . . .
H5 H 0.344912 -0.016345 0.939588 0.129 Uiso 1 1 calc R . . . .
C6 C 0.3940(2) 0.02377(11) 0.8765(4) 0.0842(10) Uani 1 1 d . . . . .
C7 C 0.4734(2) 0.03707(10) 0.7808(3) 0.0761(8) Uani 1 1 d . . . . .
C8 C 0.4538(3) 0.16637(11) 0.9032(4) 0.0968(12) Uani 1 1 d . . . . .
H8 H 0.505067 0.163412 0.963544 0.116 Uiso 1 1 calc R . . . .
C9 C 0.3988(4) 0.18810(13) 0.9261(6) 0.1152(15) Uani 1 1 d . . . . .
H9 H 0.413948 0.199213 1.002722 0.138 Uiso 1 1 calc R . . . .
C10 C 0.3260(4) 0.19334(15) 0.8424(7) 0.135(2) Uani 1 1 d . . . . .
H10 H 0.290199 0.207932 0.859625 0.162 Uiso 1 1 calc R . . . .
C11 C 0.3033(3) 0.17660(15) 0.7270(6) 0.1253(17) Uani 1 1 d . . . . .
H11 H 0.252121 0.179781 0.666551 0.150 Uiso 1 1 calc R . . . .
C12 C 0.3585(2) 0.15524(11) 0.7044(4) 0.0882(10) Uani 1 1 d . . . . .
C13 C 0.3414(2) 0.13661(12) 0.5885(4) 0.1002(13) Uani 1 1 d . . . . .
C14 C 0.2723(3) 0.14013(17) 0.4818(7) 0.143(2) Uani 1 1 d . . . . .
H14 H 0.231499 0.155074 0.482098 0.171 Uiso 1 1 calc R . . . .
C15 C 0.2635(4) 0.1219(2) 0.3763(6) 0.156(2) Uani 1 1 d . . . . .
H15 H 0.217634 0.124662 0.304540 0.188 Uiso 1 1 calc R . . . .
C16 C 0.3227(3) 0.09972(17) 0.3782(5) 0.1248(17) Uani 1 1 d . . . . .
H16 H 0.317238 0.086670 0.308058 0.150 Uiso 1 1 calc R . . . .
C17 C 0.3904(2) 0.09653(12) 0.4831(4) 0.0918(10) Uani 1 1 d . . . . .
H17 H 0.430794 0.081397 0.482462 0.110 Uiso 1 1 calc R . . . .
Er1 Er -0.00740(5) 0.13855(2) 0.27710(7) 0.0958(3) Uani 0.5 1 d . . . . .
O1 O 0.0655(11) 0.0914(5) 0.2263(18) 0.183(5) Uani 0.5 1 d D U . A 1
O2 O -0.0710(9) 0.1187(4) 0.0391(16) 0.192(4) Uani 0.5 1 d D U . A 1
O3 O -0.0593(18) 0.1881(7) 0.121(3) 0.179(5) Uani 0.5 1 d D U . B 1
O4 O 0.093(2) 0.1607(6) 0.154(2) 0.196(4) Uani 0.5 1 d D U . B 1
C19 C 0.0556(13) 0.0710(5) 0.1394(17) 0.216(5) Uani 0.5 1 d D U . A 1
C20 C -0.0030(10) 0.0687(5) 0.0138(18) 0.215(5) Uani 0.5 1 d D U . A 1
H20 H 0.000786 0.051580 -0.040668 0.259 Uiso 0.5 1 calc R . . A 1
C21 C -0.0664(8) 0.0936(5) -0.0233(16) 0.201(5) Uani 0.5 1 d D U . A 1
C25 C 0.0314(11) 0.2109(5) 0.042(2) 0.212(5) Uani 0.5 1 d D U . B 1
H25 H 0.039852 0.230065 -0.001763 0.255 Uiso 0.5 1 calc R . . B 1
C24 C -0.0424(11) 0.2096(5) 0.058(2) 0.202(5) Uani 0.5 1 d D U . B 1
C26 C 0.0935(8) 0.1853(5) 0.087(2) 0.211(5) Uani 0.5 1 d D U . B 1
C18 C 0.1094(8) 0.0387(3) 0.1827(13) 0.226(6) Uani 0.5 1 d D U . A 1
F1 F 0.1581(11) 0.0474(5) 0.1300(15) 0.285(7) Uani 0.5 1 d D U . A 1
F2 F 0.1551(7) 0.0332(3) 0.2975(12) 0.270(6) Uani 0.5 1 d D U . A 1
F3 F 0.0793(7) 0.0085(3) 0.1374(18) 0.262(6) Uani 0.5 1 d D U . A 1
C22 C -0.1353(8) 0.0873(4) -0.1439(13) 0.213(6) Uani 0.5 1 d D U . A 1
F4 F -0.1237(7) 0.0676(4) -0.2288(15) 0.261(5) Uani 0.5 1 d D U . A 1
F5 F -0.1949(9) 0.0717(4) -0.1243(15) 0.257(6) Uani 0.5 1 d D U . A 1
F6 F -0.1649(9) 0.1174(3) -0.1988(16) 0.259(7) Uani 0.5 1 d D U . A 1
C23 C -0.0946(7) 0.2429(3) 0.0201(13) 0.201(6) Uani 0.5 1 d D U . B 1
F7 F -0.0853(9) 0.2596(4) -0.0732(14) 0.267(7) Uani 0.5 1 d D U . B 1
F8 F -0.0860(9) 0.2675(4) 0.1053(13) 0.233(6) Uani 0.5 1 d D U . B 1
F9 F -0.1714(6) 0.2338(3) -0.0218(17) 0.209(5) Uani 0.5 1 d D U . B 1
C27 C 0.1809(8) 0.1955(3) 0.1230(15) 0.239(6) Uani 0.5 1 d D U . B 1
F10 F 0.1640(11) 0.2131(4) 0.0213(16) 0.278(7) Uani 0.5 1 d D U . B 1
F11 F 0.2188(8) 0.1669(3) 0.1185(16) 0.237(5) Uani 0.5 1 d D U . B 1
F12 F 0.2254(9) 0.2143(4) 0.2154(15) 0.272(6) Uani 0.5 1 d D U . B 1
O1' O 0.0769(13) 0.0905(6) 0.194(2) 0.198(5) Uani 0.5 1 d D U . A 2
O2' O -0.0896(8) 0.1152(4) 0.0784(16) 0.171(4) Uani 0.5 1 d D U . A 2
O3' O -0.0691(17) 0.1857(7) 0.137(3) 0.168(4) Uani 0.5 1 d D U . A 2
O4' O 0.093(2) 0.1613(6) 0.187(2) 0.193(4) Uani 0.5 1 d D U . A 2
C19' C 0.0538(9) 0.0666(5) 0.118(2) 0.209(5) Uani 0.5 1 d D U . A 2
C20' C -0.0313(8) 0.0601(5) 0.070(2) 0.212(5) Uani 0.5 1 d D U . A 2
H20' H -0.046754 0.036479 0.055527 0.255 Uiso 0.5 1 calc R . . A 2
C21' C -0.0947(8) 0.0850(4) 0.0412(18) 0.196(5) Uani 0.5 1 d D U . A 2
C24' C -0.0415(9) 0.2118(5) 0.109(2) 0.197(5) Uani 0.5 1 d D U . A 2
C25' C 0.0387(9) 0.2169(5) 0.120(2) 0.199(5) Uani 0.5 1 d D U . A 2
H25' H 0.052508 0.239665 0.105637 0.239 Uiso 0.5 1 calc R . . A 2
C26' C 0.1003(9) 0.1908(4) 0.152(2) 0.199(5) Uani 0.5 1 d D U . A 2
C18' C 0.1190(6) 0.0397(3) 0.1303(12) 0.211(6) Uani 0.5 1 d D U . A 2
F1' F 0.1922(6) 0.0520(3) 0.1735(13) 0.232(5) Uani 0.5 1 d D U . A 2
F2' F 0.1167(9) 0.0180(4) 0.2147(15) 0.267(6) Uani 0.5 1 d D U . A 2
F3' F 0.1127(6) 0.0202(3) 0.0361(11) 0.243(5) Uani 0.5 1 d D U . A 2
C22' C -0.1688(7) 0.0779(3) -0.0744(11) 0.200(6) Uani 0.5 1 d D U . A 2
F4' F -0.1612(7) 0.0521(2) -0.1465(12) 0.225(5) Uani 0.5 1 d D U . A 2
F5' F -0.2282(6) 0.0667(3) -0.0428(11) 0.238(5) Uani 0.5 1 d D U . A 2
F6' F -0.2002(5) 0.1046(3) -0.1509(11) 0.190(4) Uani 0.5 1 d D U . A 2
C23' C -0.1043(7) 0.2381(3) 0.0308(13) 0.198(6) Uani 0.5 1 d D U . A 2
F7' F -0.0729(8) 0.2691(4) 0.0239(19) 0.223(6) Uani 0.5 1 d D U . A 2
F8' F -0.1542(10) 0.2435(4) 0.0868(14) 0.260(6) Uani 0.5 1 d D U . A 2
F9' F -0.1488(10) 0.2290(4) -0.0847(13) 0.245(7) Uani 0.5 1 d D U . A 2
C27' C 0.1749(9) 0.1946(3) 0.1206(14) 0.236(6) Uani 0.5 1 d D U . A 2
F10' F 0.1827(10) 0.2255(3) 0.0778(16) 0.241(6) Uani 0.5 1 d D U . A 2
F11' F 0.1826(10) 0.1706(4) 0.0457(17) 0.267(6) Uani 0.5 1 d D U . A 2
F12' F 0.2333(10) 0.1905(4) 0.2272(14) 0.271(6) Uani 0.5 1 d D U . A 2
O5 O 0.4765(10) -0.0606(7) 0.8218(19) 0.103(4) Uani 0.5 1 d . U . . .
C28 C 0.500000 -0.07506(17) 0.750000 0.1035(18) Uani 1 2 d S TU P . .
C29 C 0.500000 -0.11490(19) 0.750000 0.128(2) Uani 1 2 d DS TU P . .
O6 O 0.5484(10) -0.0607(6) 0.7065(19) 0.096(4) Uani 0.5 1 d . U . . .
F13 F 0.4578(11) -0.1311(3) 0.7987(18) 0.176(4) Uani 0.5 1 d D U . . .
F14 F 0.5751(6) -0.1267(2) 0.8166(14) 0.191(5) Uani 0.5 1 d D U . . .
F15 F 0.4875(9) -0.1288(2) 0.6439(5) 0.124(2) Uani 0.5 1 d D U . . .

loop_
_atom_site_aniso_label
_atom_site_aniso_U_11
_atom_site_aniso_U_22
_atom_site_aniso_U_33
_atom_site_aniso_U_23
_atom_site_aniso_U_13
_atom_site_aniso_U_12
Ru1 0.0533(2) 0.0690(3) 0.0780(3) 0.000 0.01579(18) 0.000
N1 0.0629(15) 0.0754(18) 0.0756(17) -0.0043(13) 0.0202(13) -0.0074(13)
N2 0.0862(19) 0.0762(19) 0.100(2) -0.0046(16) 0.0401(17) -0.0119(15)
N3 0.0697(17) 0.0773(18) 0.095(2) -0.0045(16) 0.0314(16) -0.0040(14)
N4 0.0573(14) 0.085(2) 0.0791(18) 0.0032(15) 0.0121(13) 0.0055(13)
C1 0.0623(18) 0.084(2) 0.082(2) -0.0053(17) 0.0238(17) -0.0069(16)
C2 0.087(2) 0.094(3) 0.104(3) -0.009(2) 0.045(2) -0.010(2)
C3 0.108(3) 0.120(4) 0.125(4) -0.017(3) 0.062(3) -0.005(3)
C4 0.127(4) 0.114(4) 0.142(4) -0.001(3) 0.080(4) -0.022(3)
C5 0.110(3) 0.099(3) 0.124(3) -0.011(3) 0.059(3) -0.024(3)
C6 0.078(2) 0.083(3) 0.090(2) -0.0050(19) 0.031(2) -0.0111(18)
C7 0.0662(18) 0.075(2) 0.078(2) -0.0013(16) 0.0180(16) -0.0051(15)
C8 0.104(3) 0.081(3) 0.105(3) -0.013(2) 0.040(3) -0.006(2)
C9 0.123(4) 0.095(3) 0.137(4) -0.032(3) 0.061(4) -0.001(3)
C10 0.133(5) 0.102(4) 0.191(6) -0.022(4) 0.085(5) 0.021(3)
C11 0.078(3) 0.120(4) 0.172(5) -0.012(4) 0.041(3) 0.024(3)
C12 0.068(2) 0.081(2) 0.111(3) -0.005(2) 0.029(2) 0.0090(17)
C13 0.0566(19) 0.106(3) 0.116(3) -0.003(2) 0.010(2) 0.0140(18)
C14 0.077(3) 0.163(5) 0.148(5) -0.020(4) -0.001(3) 0.039(3)
C15 0.102(4) 0.208(7) 0.112(4) -0.014(5) -0.011(3) 0.038(4)
C16 0.093(3) 0.150(5) 0.095(3) -0.019(3) -0.004(2) 0.014(3)
C17 0.078(2) 0.100(3) 0.079(2) -0.007(2) 0.0110(19) 0.007(2)
Er1 0.0614(3) 0.0749(2) 0.1256(7) 0.0081(2) 0.0082(3) -0.00230(17)
O1 0.081(5) 0.079(5) 0.290(8) -0.034(6) -0.036(6) 0.027(4)
O2 0.097(6) 0.102(5) 0.275(7) -0.041(6) -0.039(5) 0.029(4)
O3 0.102(7) 0.074(6) 0.282(8) 0.007(6) -0.013(7) 0.012(5)
O4 0.114(5) 0.101(5) 0.298(8) -0.004(6) -0.004(7) 0.017(5)
C19 0.123(7) 0.118(7) 0.302(8) -0.041(7) -0.032(7) 0.027(6)
C20 0.139(7) 0.139(7) 0.284(8) -0.046(7) -0.010(7) 0.023(6)
C21 0.110(6) 0.129(7) 0.277(8) -0.040(7) -0.018(7) 0.022(6)
C25 0.137(6) 0.115(6) 0.312(9) 0.023(7) 0.007(7) -0.003(6)
C24 0.119(6) 0.102(6) 0.300(9) 0.010(7) -0.012(7) 0.005(6)
C26 0.123(7) 0.117(7) 0.315(9) 0.005(8) -0.001(7) -0.001(6)
C18 0.148(8) 0.135(8) 0.304(10) -0.050(9) -0.012(9) 0.015(8)
F1 0.192(11) 0.233(11) 0.343(12) -0.099(11) 0.009(10) 0.050(10)
F2 0.153(7) 0.156(7) 0.361(12) -0.007(8) -0.053(9) 0.075(6)
F3 0.159(8) 0.144(7) 0.353(12) -0.071(9) -0.042(9) 0.013(6)
C22 0.131(8) 0.147(8) 0.270(9) -0.049(8) -0.021(8) 0.020(7)
F4 0.176(8) 0.213(9) 0.317(11) -0.046(9) 0.011(8) 0.035(8)
F5 0.164(10) 0.226(11) 0.292(11) -0.044(11) -0.011(9) 0.009(10)
F6 0.194(10) 0.197(10) 0.288(11) -0.045(9) -0.013(9) 0.019(8)
C23 0.133(8) 0.085(7) 0.311(10) 0.044(8) 0.003(9) -0.018(7)
F7 0.189(9) 0.162(9) 0.331(12) 0.026(9) -0.030(10) 0.008(7)
F8 0.173(9) 0.146(8) 0.330(12) -0.010(9) 0.042(9) 0.044(7)
F9 0.112(6) 0.127(7) 0.288(12) -0.005(8) -0.032(8) 0.020(5)
C27 0.167(9) 0.142(9) 0.324(11) 0.002(9) 0.004(9) 0.004(9)
F10 0.196(10) 0.202(11) 0.356(13) 0.027(10) 0.021(10) 0.003(9)
F11 0.134(7) 0.166(8) 0.339(12) 0.018(9) 0.013(8) 0.035(6)
F12 0.160(8) 0.177(9) 0.400(13) -0.009(10) 0.022(9) -0.035(8)
O1' 0.107(7) 0.102(6) 0.281(8) -0.055(6) -0.041(6) 0.009(5)
O2' 0.089(5) 0.096(5) 0.255(7) -0.032(5) -0.013(5) 0.017(4)
O3' 0.089(6) 0.083(6) 0.270(8) 0.008(6) 0.001(6) 0.008(5)
O4' 0.112(5) 0.091(5) 0.299(8) -0.007(6) -0.004(7) 0.013(5)
C19' 0.120(6) 0.108(6) 0.297(8) -0.046(7) -0.033(7) 0.021(6)
C20' 0.115(6) 0.135(7) 0.295(8) -0.048(7) -0.020(7) 0.017(6)
C21' 0.106(7) 0.121(7) 0.275(9) -0.038(7) -0.021(7) 0.013(6)
C24' 0.119(6) 0.094(6) 0.295(9) 0.007(7) -0.009(7) -0.002(6)
C25' 0.121(6) 0.104(6) 0.306(8) 0.013(7) 0.010(7) -0.004(5)
C26' 0.123(7) 0.104(7) 0.303(9) 0.014(8) 0.008(7) -0.008(6)
C18' 0.128(8) 0.136(8) 0.298(10) -0.065(9) 0.006(8) 0.013(8)
F1' 0.118(6) 0.185(8) 0.299(10) -0.119(7) -0.023(6) 0.026(6)
F2' 0.207(10) 0.165(9) 0.303(11) -0.029(9) -0.038(9) 0.062(8)
F3' 0.157(7) 0.164(8) 0.313(10) -0.080(8) -0.013(8) 0.047(6)
C22' 0.122(8) 0.146(9) 0.262(10) -0.048(9) -0.004(8) 0.019(8)
F4' 0.159(7) 0.145(7) 0.278(10) -0.075(7) -0.017(7) 0.042(6)
F5' 0.123(6) 0.221(8) 0.287(10) -0.058(8) -0.012(7) -0.033(6)
F6' 0.111(5) 0.146(7) 0.226(8) -0.034(6) -0.030(5) 0.043(5)
C23' 0.105(8) 0.115(8) 0.311(10) 0.030(8) 0.013(8) -0.013(7)
F7' 0.150(7) 0.123(7) 0.320(13) 0.022(9) 0.009(10) -0.031(6)
F8' 0.177(9) 0.165(8) 0.359(13) 0.019(10) 0.017(10) 0.039(7)
F9' 0.156(9) 0.146(8) 0.323(13) 0.043(9) -0.029(9) 0.020(8)
C27' 0.163(9) 0.140(9) 0.325(10) 0.004(9) 0.008(9) 0.009(8)
F10' 0.175(9) 0.143(7) 0.344(12) 0.003(8) 0.034(9) -0.053(7)
F11' 0.186(10) 0.196(10) 0.366(12) -0.002(9) 0.049(10) -0.020(8)
F12' 0.179(8) 0.182(10) 0.379(12) 0.057(10) 0.027(9) -0.002(9)
O5 0.125(10) 0.086(6) 0.098(9) 0.007(6) 0.043(7) 0.006(8)
C28 0.143(5) 0.082(4) 0.086(4) 0.000 0.046(4) 0.000
C29 0.201(8) 0.083(4) 0.110(5) 0.000 0.071(5) 0.000
O6 0.113(8) 0.079(5) 0.092(7) 0.005(5) 0.034(5) 0.009(6)
F13 0.255(12) 0.106(5) 0.205(11) -0.002(7) 0.131(9) -0.025(8)
F14 0.272(12) 0.099(5) 0.139(7) -0.007(5) 0.010(9) 0.039(6)
F15 0.195(8) 0.081(4) 0.091(4) -0.013(3) 0.052(5) 0.004(5)

loop_
_atom_type_symbol
_atom_type_description
_atom_type_scat_dispersion_real
_atom_type_scat_dispersion_imag
_atom_type_scat_source
C C 0.0033 0.0016 'International Tables Vol C Tables 4.2.6.8 and 6.1.1.4'
H H 0.0000 0.0000 'International Tables Vol C Tables 4.2.6.8 and 6.1.1.4'
Er Er -0.2586 4.9576 'International Tables Vol C Tables 4.2.6.8 and 6.1.1.4'
F F 0.0171 0.0103 'International Tables Vol C Tables 4.2.6.8 and 6.1.1.4'
N N 0.0061 0.0033 'International Tables Vol C Tables 4.2.6.8 and 6.1.1.4'
O O 0.0106 0.0060 'International Tables Vol C Tables 4.2.6.8 and 6.1.1.4'
Ru Ru -1.2594 0.8363 'International Tables Vol C Tables 4.2.6.8 and 6.1.1.4'

loop_
_geom_angle_atom_site_label_1
_geom_angle_atom_site_label_2
_geom_angle_atom_site_label_3
_geom_angle
_geom_angle_site_symmetry_1
_geom_angle_site_symmetry_3
N1 Ru1 N1 77.73(16) . 2_656
N3 Ru1 N1 170.27(11) 2_656 .
N3 Ru1 N1 170.27(11) . 2_656
N3 Ru1 N1 95.06(12) 2_656 2_656
N3 Ru1 N1 95.06(12) . .
N3 Ru1 N3 92.81(17) 2_656 .
N3 Ru1 N4 78.88(12) 2_656 2_656
N3 Ru1 N4 97.60(12) 2_656 .
N3 Ru1 N4 97.60(12) . 2_656
N3 Ru1 N4 78.89(12) . .
N4 Ru1 N1 94.39(11) . 2_656
N4 Ru1 N1 94.39(11) 2_656 .
N4 Ru1 N1 89.53(11) 2_656 2_656
N4 Ru1 N1 89.53(11) . .
N4 Ru1 N4 174.97(17) . 2_656
C1 N1 Ru1 140.7(2) . .
C7 N1 Ru1 113.4(2) . .
C7 N1 C1 105.8(3) . .
C6 N2 H2 126.5 . .
C7 N2 H2 126.5 . .
C7 N2 C6 107.0(3) . .
C8 N3 Ru1 125.2(3) . .
C12 N3 Ru1 115.7(3) . .
C12 N3 C8 118.9(3) . .
C13 N4 Ru1 114.6(3) . .
C17 N4 Ru1 126.1(2) . .
C17 N4 C13 119.3(3) . .
N1 C1 C6 107.9(3) . .
C2 C1 N1 132.0(4) . .
C2 C1 C6 120.1(3) . .
C1 C2 H2A 121.4 . .
C3 C2 C1 117.1(4) . .
C3 C2 H2A 121.4 . .
C2 C3 H3 119.0 . .
C4 C3 C2 122.1(4) . .
C4 C3 H3 119.0 . .
C3 C4 H4 119.0 . .
C5 C4 C3 121.9(4) . .
C5 C4 H4 119.0 . .
C4 C5 H5 121.2 . .
C4 C5 C6 117.5(5) . .
C6 C5 H5 121.2 . .
N2 C6 C1 107.0(3) . .
N2 C6 C5 131.7(4) . .
C5 C6 C1 121.2(4) . .
N1 C7 N2 112.3(3) . .
N1 C7 C7 117.67(19) . 2_656
N2 C7 C7 130.1(2) . 2_656
N3 C8 H8 120.0 . .
N3 C8 C9 119.9(5) . .
C9 C8 H8 120.0 . .
C8 C9 H9 119.1 . .
C10 C9 C8 121.8(5) . .
C10 C9 H9 119.1 . .
C9 C10 H10 120.5 . .
C9 C10 C11 119.0(5) . .
C11 C10 H10 120.5 . .
C10 C11 H11 120.6 . .
C12 C11 C10 118.9(5) . .
C12 C11 H11 120.6 . .
N3 C12 C11 121.4(4) . .
N3 C12 C13 115.1(3) . .
C11 C12 C13 123.5(4) . .
N4 C13 C12 115.4(3) . .
N4 C13 C14 118.7(4) . .
C14 C13 C12 125.9(4) . .
C13 C14 H14 119.6 . .
C15 C14 C13 120.9(5) . .
C15 C14 H14 119.6 . .
C14 C15 H15 120.6 . .
C16 C15 C14 118.8(5) . .
C16 C15 H15 120.6 . .
C15 C16 H16 120.0 . .
C15 C16 C17 120.0(5) . .
C17 C16 H16 120.0 . .
N4 C17 C16 122.4(4) . .
N4 C17 H17 118.8 . .
C16 C17 H17 118.8 . .
Er1 Er1 O1 53.7(6) 2 .
Er1 Er1 O1 108.5(7) 2 2
Er1 Er1 O2 120.2(5) 2 2
Er1 Er1 O3 98.4(9) 2 2
Er1 Er1 O4 145.4(7) 2 2
Er1 Er1 O1' 119.9(8) 2 2
Er1 Er1 O2' 102.3(5) 2 2
Er1 Er1 O2' 59.2(4) 2 .
Er1 Er1 O3' 69.9(9) 2 .
Er1 Er1 O3' 91.0(9) 2 2
Er1 Er1 O4' 136.5(7) 2 2
O1 Er1 O1 71.4(12) 2 .
O1 Er1 O2 81.7(6) 2 2
O1 Er1 O3 151.2(11) 2 2
O1 Er1 O4 84.8(10) 2 2
O1 Er1 O1' 11.4(14) 2 2
O1 Er1 O2' 85.0(6) 2 2
O1 Er1 O3' 156.6(11) 2 2
O2 Er1 O1 77.5(7) 2 .
O2 Er1 O3 76.1(10) 2 2
O2 Er1 O1' 76.7(6) 2 2
O2 Er1 O3' 77.3(10) 2 2
O3 Er1 O1 120.1(8) 2 .
O3 Er1 O1' 140.5(12) 2 2
O4 Er1 O1 155.3(10) 2 .
O4 Er1 O2 92.9(8) 2 2
O4 Er1 O3 78.4(10) 2 2
O4 Er1 O1' 75.0(11) 2 2
O4 Er1 O3' 86.1(10) 2 2
O1' Er1 O2' 71.6(7) 2 .
O1' Er1 O3' 123.5(7) 2 .
O2' Er1 O2' 129.7(8) 2 .
O2' Er1 O3' 152.8(7) 2 .
O3' Er1 O2' 140.6(10) 2 .
O3' Er1 O2' 70.0(9) . .
O3' Er1 O3' 75.9(15) 2 .
O4' Er1 O2' 97.1(8) 2 .
O4' Er1 O3' 67.6(12) 2 .
Er1 O1 Er1 17.73(15) 2 .
C19 O1 Er1 138.0(12) . .
C19 O1 Er1 127.9(13) . 2
Er1 O2 Er1 14.56(14) 2 .
C21 O2 Er1 133.1(11) . 2
C21 O2 Er1 137.7(12) . .
Er1 O3 Er1 17.7(2) 2 .
C24 O3 Er1 131(2) . 2
C24 O3 Er1 146(2) . .
Er1 O4 Er1 8.9(2) 2 .
C26 O4 Er1 136(2) . .
C26 O4 Er1 136(2) . 2
O1 C19 Er1 33.1(9) . 2
O1 C19 C20 133.8(15) . .
O1 C19 C18 110.9(12) . .
C20 C19 Er1 101.0(9) . 2
C20 C19 C18 114.6(12) . .
C18 C19 Er1 143.9(10) . 2
C19 C20 H20 121.3 . .
C21 C20 C19 117.5(14) . .
C21 C20 H20 121.3 . .
O2 C21 C20 124.6(14) . .
O2 C21 C22 117.7(13) . .
C20 C21 C22 117.5(12) . .
C24 C25 H25 117.5 . .
C24 C25 C26 125.0(16) . .
C26 C25 H25 117.5 . .
O3 C24 C25 125(2) . .
O3 C24 C23 117(2) . .
C25 C24 C23 116.0(15) . .
O4 C26 C25 124(2) . .
O4 C26 C27 106(2) . .
C25 C26 C27 121.2(16) . .
F1 C18 C19 95.9(16) . .
F2 C18 C19 123.1(11) . .
F2 C18 F1 104.9(8) . .
F3 C18 C19 117.3(13) . .
F3 C18 F1 106.6(8) . .
F3 C18 F2 106.4(8) . .
F4 C22 C21 118.9(13) . .
F4 C22 F5 104.9(8) . .
F5 C22 C21 110.1(14) . .
F6 C22 C21 110.8(13) . .
F6 C22 F4 105.9(8) . .
F6 C22 F5 105.3(8) . .
F7 C23 C24 111.5(14) . .
F7 C23 F8 105.8(8) . .
F7 C23 F9 105.5(8) . .
F8 C23 C24 118.6(14) . .
F8 C23 F9 105.1(8) . .
F9 C23 C24 109.4(12) . .
F10 C27 C26 91.5(15) . .
F10 C27 F11 109.5(9) . .
F11 C27 C26 106.8(12) . .
F12 C27 C26 128.0(17) . .
F12 C27 F10 109.9(9) . .
F12 C27 F11 109.1(8) . .
Er1 O1' Er1 14.06(18) 2 .
C19' O1' Er1 131.2(16) . .
Er1 O2' Er1 18.54(14) 2 .
C21' O2' Er1 129.0(13) . .
Er1 O3' Er1 19.1(2) 2 .
C24' O3' Er1 132(2) . .
Er1 O4' Er1 12.0(3) 2 .
C26' O4' Er1 129(2) . .
O1' C19' C20' 115.1(19) . .
O1' C19' C18' 113.0(14) . .
C20' C19' C18' 126.5(13) . .
C19' C20' H20' 115.8 . .
C21' C20' C19' 128.5(14) . .
C21' C20' H20' 115.8 . .
O2' C21' C20' 126.6(13) . .
O2' C21' C22' 114.1(12) . .
C20' C21' C22' 116.5(12) . .
O3' C24' C25' 127(2) . .
O3' C24' C23' 114(2) . .
C25' C24' C23' 117.7(14) . .
C24' C25' H25' 116.6 . .
C24' C25' C26' 126.8(15) . .
C26' C25' H25' 116.6 . .
O4' C26' C25' 123(2) . .
O4' C26' C27' 113(2) . .
C25' C26' C27' 123.2(15) . .
F1' C18' C19' 115.7(12) . .
F2' C18' C19' 103.9(15) . .
F2' C18' F1' 104.8(8) . .
F3' C18' C19' 119.4(13) . .
F3' C18' F1' 105.8(7) . .
F3' C18' F2' 105.8(8) . .
F4' C22' C21' 115.1(10) . .
F4' C22' F5' 103.8(8) . .
F5' C22' C21' 109.7(12) . .
F6' C22' C21' 117.8(11) . .
F6' C22' F4' 104.6(7) . .
F6' C22' F5' 104.4(8) . .
F7' C23' C24' 112.3(13) . .
F7' C23' F8' 106.6(8) . .
F7' C23' F9' 105.9(8) . .
F8' C23' C24' 107.3(14) . .
F8' C23' F9' 106.6(8) . .
F9' C23' C24' 117.6(15) . .
F10' C27' C26' 114.3(14) . .
F10' C27' F11' 108.0(9) . .
F11' C27' C26' 115.3(15) . .
F12' C27' C26' 103.0(14) . .
F12' C27' F10' 108.0(9) . .
F12' C27' F11' 107.8(9) . .
O6 O5 C28 90(6) 2_656 .
O5 C28 O5 126(2) . 2_656
O5 C28 C29 116.8(12) . .
O5 C28 C29 116.8(12) 2_656 .
O5 C28 O6 124.1(7) . .
O5 C28 O6 124.1(7) 2_656 2_656
O5 C28 O6 20.1(12) 2_656 .
O5 C28 O6 20.1(12) . 2_656
O6 C28 C29 114.8(11) . .
O6 C28 C29 114.8(11) 2_656 .
O6 C28 O6 130(2) 2_656 .
F13 C29 C28 118.8(6) 2_656 .
F13 C29 C28 118.8(6) . .
F13 C29 F13 122.4(11) . 2_656
F13 C29 F14 103.0(5) . .
F13 C29 F14 57.1(5) . 2_656
F13 C29 F14 57.1(5) 2_656 .
F13 C29 F14 103.0(5) 2_656 2_656
F13 C29 F15 108.9(6) . .
F13 C29 F15 108.9(6) 2_656 2_656
F13 C29 F15 44.2(6) 2_656 .
F13 C29 F15 44.2(6) . 2_656
F14 C29 C28 109.3(5) . .
F14 C29 C28 109.3(5) 2_656 .
F14 C29 F14 141.4(9) . 2_656
F15 C29 C28 114.0(5) . .
F15 C29 C28 114.0(5) 2_656 .
F15 C29 F14 63.0(5) . 2_656
F15 C29 F14 63.0(5) 2_656 .
F15 C29 F14 100.6(5) 2_656 2_656
F15 C29 F14 100.6(5) . .
F15 C29 F15 131.9(9) . 2_656
O5 O6 C28 69(6) 2_656 .
F14 F13 C29 64.7(4) 2_656 .
F15 F13 C29 68.6(5) 2_656 .
F15 F13 F14 132.0(9) 2_656 2_656
C29 F14 F15 56.1(4) . 2_656
F13 F14 C29 58.2(4) 2_656 .
F13 F14 F15 104.1(8) 2_656 2_656
C29 F15 F14 61.0(4) . 2_656
F13 F15 C29 67.2(5) 2_656 .
F13 F15 F14 121.8(9) 2_656 2_656

loop_
_geom_bond_atom_site_label_1
_geom_bond_atom_site_label_2
_geom_bond_distance
_geom_bond_site_symmetry_2
Ru1 N1 2.112(3) 2_656
Ru1 N1 2.112(3) .
Ru1 N3 2.055(3) 2_656
Ru1 N3 2.055(3) .
Ru1 N4 2.058(3) .
Ru1 N4 2.058(3) 2_656
N1 C1 1.396(4) .
N1 C7 1.336(5) .
N2 H2 0.8600 .
N2 C6 1.370(5) .
N2 C7 1.359(5) .
N3 C8 1.363(5) .
N3 C12 1.349(5) .
N4 C13 1.372(5) .
N4 C17 1.332(5) .
C1 C2 1.387(5) .
C1 C6 1.407(5) .
C2 H2A 0.9300 .
C2 C3 1.384(6) .
C3 H3 0.9300 .
C3 C4 1.370(7) .
C4 H4 0.9300 .
C4 C5 1.353(7) .
C5 H5 0.9300 .
C5 C6 1.390(6) .
C7 C7 1.409(7) 2_656
C8 H8 0.9300 .
C8 C9 1.393(7) .
C9 H9 0.9300 .
C9 C10 1.316(8) .
C10 H10 0.9300 .
C10 C11 1.402(9) .
C11 H11 0.9300 .
C11 C12 1.386(6) .
C12 C13 1.451(6) .
C13 C14 1.389(7) .
C14 H14 0.9300 .
C14 C15 1.370(8) .
C15 H15 0.9300 .
C15 C16 1.352(8) .
C16 H16 0.9300 .
C16 C17 1.362(6) .
C17 H17 0.9300 .
Er1 Er1 0.7786(9) 2
Er1 O1 2.424(14) .
Er1 O1 2.061(14) 2
Er1 O2 2.200(15) 2
Er1 O3 2.29(3) 2
Er1 O4 2.17(3) 2
Er1 O1' 2.305(19) 2
Er1 O2' 2.392(15) .
Er1 O2' 2.102(14) 2
Er1 O3' 2.38(3) .
Er1 O3' 2.24(3) 2
Er1 O4' 1.96(3) 2
O1 C19 1.233(10) .
O2 C21 1.218(9) .
O3 C24 1.216(10) .
O4 C26 1.216(10) .
C19 C20 1.444(10) .
C19 C18 1.519(10) .
C20 H20 0.9300 .
C20 C21 1.415(9) .
C21 C22 1.497(9) .
C25 H25 0.9300 .
C25 C24 1.419(10) .
C25 C26 1.421(10) .
C24 C23 1.532(10) .
C26 C27 1.520(10) .
C18 F1 1.299(8) .
C18 F2 1.293(8) .
C18 F3 1.286(8) .
C22 F4 1.322(8) .
C22 F5 1.324(8) .
C22 F6 1.314(9) .
C23 F7 1.326(8) .
C23 F8 1.326(8) .
C23 F9 1.328(8) .
C27 F10 1.292(9) .
C27 F11 1.292(9) .
C27 F12 1.283(9) .
O1' C19' 1.222(10) .
O2' C21' 1.210(9) .
O3' C24' 1.205(10) .
O4' C26' 1.215(10) .
C19' C20' 1.441(10) .
C19' C18' 1.520(10) .
C20' H20' 0.9300 .
C20' C21' 1.420(9) .
C21' C22' 1.515(10) .
C24' C25' 1.418(10) .
C24' C23' 1.521(10) .
C25' H25' 0.9300 .
C25' C26' 1.423(9) .
C26' C27' 1.534(10) .
C18' F1' 1.306(8) .
C18' F2' 1.296(8) .
C18' F3' 1.294(8) .
C22' F4' 1.328(8) .
C22' F5' 1.332(9) .
C22' F6' 1.324(8) .
C23' F7' 1.316(8) .
C23' F8' 1.321(8) .
C23' F9' 1.324(8) .
C27' F10' 1.298(9) .
C27' F11' 1.305(9) .
C27' F12' 1.295(9) .
O5 C28 1.21(3) .
O5 O6 0.44(3) 2_656
C28 C29 1.505(9) .
C28 O6 1.29(2) .
C28 O6 1.29(2) 2_656
C29 F13 1.273(6) 2_656
C29 F13 1.272(6) .
C29 F14 1.354(6) .
C29 F14 1.354(6) 2_656
C29 F15 1.285(6) .
C29 F15 1.285(6) 2_656
F13 F14 1.258(12) 2_656
F13 F15 0.961(12) 2_656
F14 F15 1.380(12) 2_656

loop_
_geom_torsion_atom_site_label_1
_geom_torsion_atom_site_label_2
_geom_torsion_atom_site_label_3
_geom_torsion_atom_site_label_4
_geom_torsion
_geom_torsion_site_symmetry_1
_geom_torsion_site_symmetry_4
Ru1 N1 C1 C2 2.4(6) . .
Ru1 N1 C1 C6 -176.4(3) . .
Ru1 N1 C7 N2 177.9(2) . .
Ru1 N1 C7 C7 -2.0(5) . 2_656
Ru1 N3 C8 C9 -172.1(3) . .
Ru1 N3 C12 C11 172.1(4) . .
Ru1 N3 C12 C13 -5.9(5) . .
Ru1 N4 C13 C12 0.9(5) . .
Ru1 N4 C13 C14 179.5(4) . .
Ru1 N4 C17 C16 -179.8(4) . .
N1 C1 C2 C3 -179.4(4) . .
N1 C1 C6 N2 -0.5(4) . .
N1 C1 C6 C5 179.3(4) . .
N3 C8 C9 C10 -1.0(8) . .
N3 C12 C13 N4 3.2(5) . .
N3 C12 C13 C14 -175.2(5) . .
N4 C13 C14 C15 -0.3(9) . .
C1 N1 C7 N2 0.3(4) . .
C1 N1 C7 C7 -179.6(4) . 2_656
C1 C2 C3 C4 2.2(7) . .
C2 C1 C6 N2 -179.4(3) . .
C2 C1 C6 C5 0.4(6) . .
C2 C3 C4 C5 -3.4(9) . .
C3 C4 C5 C6 2.8(8) . .
C4 C5 C6 N2 178.4(5) . .
C4 C5 C6 C1 -1.4(7) . .
C6 N2 C7 N1 -0.6(4) . .
C6 N2 C7 C7 179.3(5) . 2_656
C6 C1 C2 C3 -0.8(6) . .
C7 N1 C1 C2 178.9(4) . .
C7 N1 C1 C6 0.1(4) . .
C7 N2 C6 C1 0.6(4) . .
C7 N2 C6 C5 -179.1(4) . .
C8 N3 C12 C11 -3.1(6) . .
C8 N3 C12 C13 178.9(4) . .
C8 C9 C10 C11 -0.1(9) . .
C9 C10 C11 C12 -0.4(9) . .
C10 C11 C12 N3 2.1(8) . .
C10 C11 C12 C13 179.8(5) . .
C11 C12 C13 N4 -174.7(4) . .
C11 C12 C13 C14 6.9(8) . .
C12 N3 C8 C9 2.6(6) . .
C12 C13 C14 C15 178.2(6) . .
C13 N4 C17 C16 0.3(7) . .
C13 C14 C15 C16 1.3(12) . .
C14 C15 C16 C17 -1.6(11) . .
C15 C16 C17 N4 0.8(9) . .
C17 N4 C13 C12 -179.1(4) . .
C17 N4 C13 C14 -0.5(7) . .
Er1 O1 C19 Er1 20.1(7) . 2
Er1 O1 C19 C20 -10(5) 2 .
Er1 O1 C19 C20 10(6) . .
Er1 O1 C19 C18 -178.7(16) 2 .
Er1 O1 C19 C18 -158.6(19) . .
Er1 O2 C21 C20 1(4) 2 .
Er1 O2 C21 C20 -19(4) . .
Er1 O2 C21 C22 156.9(13) . .
Er1 O2 C21 C22 176.7(13) 2 .
Er1 O3 C24 C25 8(6) . .
Er1 O3 C24 C25 -7(5) 2 .
Er1 O3 C24 C23 -171(2) 2 .
Er1 O3 C24 C23 -155(3) . .
Er1 O4 C26 C25 -6(4) . .
Er1 O4 C26 C25 7(4) 2 .
Er1 O4 C26 C27 142.6(18) . .
Er1 O4 C26 C27 155(2) 2 .
Er1 C19 C20 C21 -8(3) 2 .
Er1 C19 C18 F1 -109(3) 2 .
Er1 C19 C18 F2 3(4) 2 .
Er1 C19 C18 F3 139(2) 2 .
Er1 O1' C19' C20' -6(4) . .
Er1 O1' C19' C20' -24(4) 2 .
Er1 O1' C19' C18' -179.9(19) 2 .
Er1 O1' C19' C18' -161.5(18) . .
Er1 O2' C21' Er1 -23.6(5) . 2
Er1 O2' C21' C20' -13(4) 2 .
Er1 O2' C21' C20' -36(4) . .
Er1 O2' C21' C22' 163.3(11) . .
Er1 O2' C21' C22' -173.1(12) 2 .
Er1 O3' C24' C25' 22(6) . .
Er1 O3' C24' C25' 2(5) 2 .
Er1 O3' C24' C23' 169.1(18) 2 .
Er1 O3' C24' C23' -171(2) . .
Er1 O4' C26' Er1 -15.2(9) . 2
Er1 O4' C26' C25' -18(4) . .
Er1 O4' C26' C25' -3(4) 2 .
Er1 O4' C26' C27' -172.2(17) 2 .
Er1 O4' C26' C27' 172.5(13) . .
Er1 C21' C22' F4' 145(2) 2 .
Er1 C21' C22' F5' -98(3) 2 .
Er1 C21' C22' F6' 21(3) 2 .
Er1 C26' C27' F10' 171.4(15) 2 .
Er1 C26' C27' F11' 45(2) 2 .
Er1 C26' C27' F12' -72(2) 2 .
O1 C19 C20 C21 -3(5) . .
O1 C19 C18 F1 -108(2) . .
O1 C19 C18 F2 4(3) . .
O1 C19 C18 F3 140(2) . .
O2 C21 C22 F4 160.6(18) . .
O2 C21 C22 F5 -78(2) . .
O2 C21 C22 F6 38(2) . .
O3 C24 C23 F7 -163(2) . .
O3 C24 C23 F8 73(3) . .
O3 C24 C23 F9 -47(3) . .
O4 C26 C27 F10 163(2) . .
O4 C26 C27 F11 52(2) . .
O4 C26 C27 F12 -80(2) . .
C19 C20 C21 O2 7(4) . .
C19 C20 C21 C22 -169(2) . .
C20 C19 C18 F1 81(2) . .
C20 C19 C18 F2 -167.2(19) . .
C20 C19 C18 F3 -31(3) . .
C20 C21 C22 F4 -23(3) . .
C20 C21 C22 F5 98(2) . .
C20 C21 C22 F6 -146.3(19) . .
C25 C24 C23 F7 32(2) . .
C25 C24 C23 F8 -92(2) . .
C25 C24 C23 F9 148.0(18) . .
C25 C26 C27 F10 -47(2) . .
C25 C26 C27 F11 -158(2) . .
C25 C26 C27 F12 70(3) . .
C24 C25 C26 O4 -6(4) . .
C24 C25 C26 C27 -150(2) . .
C26 C25 C24 O3 7(4) . .
C26 C25 C24 C23 170(2) . .
C18 C19 C20 C21 166(2) . .
O1' C19' C20' C21' 37(4) . .
O1' C19' C18' F1' -29(3) . .
O1' C19' C18' F2' 85(3) . .
O1' C19' C18' F3' -158(2) . .
O2' C21' C22' F4' 152.2(17) . .
O2' C21' C22' F5' -91(2) . .
O2' C21' C22' F6' 28(3) . .
O3' C24' C25' C26' 9(5) . .
O3' C24' C23' F7' 167(3) . .
O3' C24' C23' F8' 50(3) . .
O3' C24' C23' F9' -70(3) . .
O4' C26' C27' F10' 177.7(18) . .
O4' C26' C27' F11' 52(2) . .
O4' C26' C27' F12' -66(2) . .
C19' C20' C21' Er1 -26(3) . 2
C19' C20' C21' O2' -19(5) . .
C19' C20' C21' C22' 141(3) . .
C20' C19' C18' F1' 178(2) . .
C20' C19' C18' F2' -68(3) . .
C20' C19' C18' F3' 50(3) . .
C20' C21' C22' F4' -10(2) . .
C20' C21' C22' F5' 106.4(19) . .
C20' C21' C22' F6' -134.4(17) . .
C24' C25' C26' Er1 -11(3) . 2
C24' C25' C26' O4' -9(4) . .
C24' C25' C26' C27' 159(2) . .
C25' C24' C23' F7' -25(3) . .
C25' C24' C23' F8' -142(2) . .
C25' C24' C23' F9' 98(2) . .
C25' C26' C27' F10' 9(3) . .
C25' C26' C27' F11' -117(2) . .
C25' C26' C27' F12' 125(2) . .
C18' C19' C20' C21' -171(2) . .
C23' C24' C25' C26' -158(2) . .
O5 C28 C29 F13 -162.2(14) . 2_656
O5 C28 C29 F13 17.8(14) 2_656 2_656
O5 C28 C29 F13 -162.2(14) 2_656 .
O5 C28 C29 F13 17.8(14) . .
O5 C28 C29 F14 80.2(12) 2_656 .
O5 C28 C29 F14 -99.8(12) 2_656 2_656
O5 C28 C29 F14 80.2(12) . 2_656
O5 C28 C29 F14 -99.8(12) . .
O5 C28 C29 F15 148.4(11) . .
O5 C28 C29 F15 148.4(11) 2_656 2_656
O5 C28 C29 F15 -31.6(11) 2_656 .
O5 C28 C29 F15 -31.6(11) . 2_656
O5 C28 O6 O5 -104(7) . 2_656
C28 C29 F13 F14 95.4(6) . 2_656
C28 C29 F13 F15 -95.8(9) . 2_656
C28 C29 F14 F13 -112.4(7) . 2_656
C28 C29 F14 F15 107.8(5) . 2_656
C28 C29 F15 F13 107.3(9) . 2_656
C28 C29 F15 F14 -100.3(5) . 2_656
C29 C28 O6 O5 100(6) . 2_656
O6 O5 C28 O5 91(6) 2_656 2_656
O6 O5 C28 C29 -89(6) 2_656 .
O6 O5 C28 O6 115(6) 2_656 .
O6 C28 C29 F13 175.5(14) 2_656 2_656
O6 C28 C29 F13 -4.5(14) 2_656 .
O6 C28 C29 F13 -4.5(14) . 2_656
O6 C28 C29 F13 175.5(14) . .
O6 C28 C29 F14 57.9(12) 2_656 2_656
O6 C28 C29 F14 -122.1(12) . 2_656
O6 C28 C29 F14 57.9(12) . .
O6 C28 C29 F14 -122.1(12) 2_656 .
O6 C28 C29 F15 126.2(11) 2_656 .
O6 C28 C29 F15 -53.8(11) 2_656 2_656
O6 C28 C29 F15 126.2(11) . 2_656
O6 C28 C29 F15 -53.8(11) . .
O6 C28 O6 O5 -80(6) 2_656 2_656
F13 C29 F13 F14 -84.6(6) 2_656 2_656
F13 C29 F13 F15 84.2(9) 2_656 2_656
F13 C29 F14 F13 120.4(12) . 2_656
F13 C29 F14 F15 -19.4(8) . 2_656
F13 C29 F14 F15 -139.7(8) 2_656 2_656
F13 C29 F15 F13 -117.3(14) . 2_656
F13 C29 F15 F14 35.0(8) . 2_656
F13 C29 F15 F14 152.4(12) 2_656 2_656
F14 C29 F13 F14 -143.7(9) . 2_656
F14 C29 F13 F15 25.1(11) . 2_656
F14 C29 F13 F15 168.8(13) 2_656 2_656
F14 C29 F14 F13 67.6(7) 2_656 2_656
F14 C29 F14 F15 -72.2(5) 2_656 2_656
F14 C29 F15 F13 -152.4(12) 2_656 2_656
F14 C29 F15 F13 -9.5(11) . 2_656
F14 C29 F15 F14 142.8(9) . 2_656
F15 C29 F13 F14 -37.5(8) . 2_656
F15 C29 F13 F14 -168.8(13) 2_656 2_656
F15 C29 F13 F15 131.3(11) . 2_656
F15 C29 F14 F13 139.7(8) 2_656 2_656
F15 C29 F14 F13 7.9(10) . 2_656
F15 C29 F14 F15 -131.8(9) . 2_656
F15 C29 F15 F13 -72.7(9) 2_656 2_656
F15 C29 F15 F14 79.7(5) 2_656 2_656
